data_8105648
loop_
_publ_author_name
'Yu, Xiang'
'Qin, Yan'
'Yan, Jing'
'Chen, Ya-Fang'

_publ_section_title
;
 Crystal structure of
 N&#x2032;-((1E,2E)-4-(7-methoxy-2-oxo-2H-chromen-8-yl)-2-methylbut-2-en-1-ylidene)-4-methylbenzenesulfonohydrazide,
 C22H22O5N2S
;
_journal_issue 2
_journal_name_full 'Zeitschrift f\"ur Kristallographie - New Crystal Structures'
_journal_page_first 367
_journal_page_last 368
_journal_paper_doi 10.1515/ncrs-2018-0427
_journal_volume 234
_journal_year 2019
_chemical_formula_moiety 'C22 H22 N2 O5 S'
_chemical_formula_sum 'C22 H22 N2 O5 S'
_chemical_formula_weight 426.47
_space_group_crystal_system monoclinic
_space_group_IT_number 14
_space_group_name_Hall '-P 2yn'
_space_group_name_H-M_alt 'P 1 21/n 1'
_atom_sites_solution_hydrogens mixed
_atom_sites_solution_primary dual
_cell_angle_alpha 90
_cell_angle_beta 95.270(3)
_cell_angle_gamma 90
_cell_formula_units_Z 4
_cell_length_a 8.1080(2)
_cell_length_b 14.4763(4)
_cell_length_c 18.2819(5)
_cell_measurement_reflns_used 18364
_cell_measurement_temperature 291
_cell_measurement_theta_max 27.2890
_cell_measurement_theta_min 3.7760
_cell_volume 2136.75(10)
_computing_cell_refinement 'CrysAlisPro 1.171.39.46 (Rigaku OD, 2018)'
_computing_data_collection 'CrysAlisPro 1.171.39.46 (Rigaku OD, 2018)'
_computing_data_reduction 'CrysAlisPro 1.171.39.46 (Rigaku OD, 2018)'
_computing_molecular_graphics 'Olex2 (Dolomanov et al., 2009)'
_computing_publication_material 'Olex2 (Dolomanov et al., 2009)'
_computing_structure_refinement 'ShelXL (Sheldrick, 2015)'
_computing_structure_solution 'ShelXT (Sheldrick, 2015)'
_diffrn_ambient_temperature 291
_diffrn_detector 'CCD plate'
_diffrn_detector_area_resol_mean 8.0584
_diffrn_detector_type EosS2
_diffrn_measured_fraction_theta_full 0.997
_diffrn_measured_fraction_theta_max 0.935
_diffrn_measurement_details
;
List of Runs (angles in degrees, time in seconds):

  # Type    Start    End  Width  t~exp~   \w     \q     \k     \f   Frames
--------------------------------------------------------------------------
  1  \w    -81.00   3.00   1.00    4.17    --  -13.80 -57.00  90.00   84
  2  \w    -62.00   6.00   1.00    4.17    --  -13.80 115.00 146.50   68
  3  \w    -20.00  25.00   1.00    4.17    --  -13.80 -99.00 -60.00   45
  4  \w    -12.00  82.00   1.00    4.17    --   14.82  77.00-150.00   94
  5  \w    -54.00  34.00   1.00    4.17    --   14.82 -38.00-180.00   88
  6  \w    -20.00  54.00   1.00    4.17    --   14.82 -99.00 -90.00   74
  7  \w    -53.00  42.00   1.00    4.17    --   14.82 -77.00  90.00   95
  8  \w    -20.00  54.00   1.00    4.17    --   14.82 -99.00   0.00   74
  9  \w     -4.00  84.00   1.00    4.17    --   14.82  38.00   0.00   88
 10  \w     -2.00  82.00   1.00    4.17    --   14.82  57.00  90.00   84
 11  \w    -86.00 -35.00   1.00    4.17    --  -13.80-178.00-150.00   51
 12  \w    -66.00   1.00   1.00    4.17    --  -13.80 122.00-133.08   67
 13  \w    -20.00  54.00   1.00    4.17    --   14.82 -99.00 120.00   74
 14  \w    -15.00  12.00   1.00    4.17    --   14.82  19.00-150.00   27
 15  \w    -20.00  54.00   1.00    4.17    --   14.82 -99.00  90.00   74
;
_diffrn_measurement_device 'four-circle diffractometer'
_diffrn_measurement_device_type 'SuperNova, Single source at offset/far, EosS2'
_diffrn_measurement_method '\w scans'
_diffrn_orient_matrix_type 'CrysAlisPro convention (1999,Acta A55,543-557)'
_diffrn_orient_matrix_UB_11 -0.0302055000
_diffrn_orient_matrix_UB_12 -0.0012190000
_diffrn_orient_matrix_UB_13 -0.0376569000
_diffrn_orient_matrix_UB_21 -0.0307586000
_diffrn_orient_matrix_UB_22 -0.0452628000
_diffrn_orient_matrix_UB_23 0.0046915000
_diffrn_orient_matrix_UB_31 -0.0765425000
_diffrn_orient_matrix_UB_32 0.0186775000
_diffrn_orient_matrix_UB_33 0.0088945000
_diffrn_radiation_monochromator mirror
_diffrn_radiation_probe x-ray
_diffrn_radiation_type MoK\a
_diffrn_radiation_wavelength 0.71073
_diffrn_reflns_av_R_equivalents 0.0378
_diffrn_reflns_av_unetI/netI 0.0218
_diffrn_reflns_Laue_measured_fraction_full 0.997
_diffrn_reflns_Laue_measured_fraction_max 0.935
_diffrn_reflns_limit_h_max 10
_diffrn_reflns_limit_h_min -10
_diffrn_reflns_limit_k_max 19
_diffrn_reflns_limit_k_min -19
_diffrn_reflns_limit_l_max 23
_diffrn_reflns_limit_l_min -24
_diffrn_reflns_number 49042
_diffrn_reflns_point_group_measured_fraction_full 0.997
_diffrn_reflns_point_group_measured_fraction_max 0.935
_diffrn_reflns_theta_full 25.242
_diffrn_reflns_theta_max 28.477
_diffrn_reflns_theta_min 3.510
_diffrn_source 'micro-focus sealed X-ray tube'
_diffrn_source_type 'SuperNova (Mo) X-ray Source'
_exptl_absorpt_coefficient_mu 0.187
_exptl_absorpt_correction_T_max 1.00000
_exptl_absorpt_correction_T_min 0.51983
_exptl_absorpt_correction_type multi-scan
_exptl_absorpt_process_details
;
CrysAlisPro 1.171.39.46 (Rigaku Oxford Diffraction, 2018)
Empirical absorption correction using spherical harmonics,
 implemented in SCALE3 ABSPACK scaling algorithm.
;
_exptl_crystal_colour 'clear light colourless'
_exptl_crystal_colour_lustre clear
_exptl_crystal_colour_modifier light
_exptl_crystal_colour_primary colourless
_exptl_crystal_density_diffrn 1.326
_exptl_crystal_description block
_exptl_crystal_F_000 896
_exptl_crystal_size_max 0.27
_exptl_crystal_size_mid 0.25
_exptl_crystal_size_min 0.23
_refine_diff_density_max 0.198
_refine_diff_density_min -0.400
_refine_diff_density_rms 0.042
_refine_ls_extinction_coef .
_refine_ls_extinction_method none
_refine_ls_goodness_of_fit_ref 1.094
_refine_ls_hydrogen_treatment constr
_refine_ls_matrix_type full
_refine_ls_number_parameters 274
_refine_ls_number_reflns 5048
_refine_ls_number_restraints 0
_refine_ls_restrained_S_all 1.094
_refine_ls_R_factor_all 0.0640
_refine_ls_R_factor_gt 0.0488
_refine_ls_shift/su_max 0.001
_refine_ls_shift/su_mean 0.000
_refine_ls_structure_factor_coef Fsqd
_refine_ls_weighting_details 'w=1/[\s^2^(Fo^2^)+(0.0485P)^2^+0.6819P] where P=(Fo^2^+2Fc^2^)/3'
_refine_ls_weighting_scheme calc
_refine_ls_wR_factor_gt 0.1150
_refine_ls_wR_factor_ref 0.1220
_reflns_Friedel_coverage 0.000
_reflns_Friedel_fraction_full .
_reflns_Friedel_fraction_max .
_reflns_number_gt 4120
_reflns_number_total 5048
_reflns_threshold_expression 'I > 2\s(I)'
_cod_data_source_file suppl_ncrs-2018-0427_suppl.cif
_cod_data_source_block miao1
_cod_database_code 8105648
_shelx_space_group_comment
;
The symmetry employed for this shelxl refinement is uniquely defined
by the following loop, which should always be used as a source of
symmetry information in preference to the above space-group names.
They are only intended as comments.
;
_shelx_estimated_absorpt_t_max 0.958
_shelx_estimated_absorpt_t_min 0.951
_reflns_odcompleteness_completeness 99.66
_reflns_odcompleteness_iscentric 1
_reflns_odcompleteness_theta 25.30
_olex2_refinement_description
;
1. Fixed Uiso
 At 1.2 times of:
  All C(H) groups, All C(H,H) groups, All N(H) groups
 At 1.5 times of:
  All C(H,H,H) groups
2.a Riding coordinates:
 N2(H2)
2.b Secondary CH2 refined with riding coordinates:
 C11(H11A,H11B)
2.c Aromatic/amide H refined with riding coordinates:
 C4(H4), C5(H5), C7(H7), C8(H8), C12(H12), C15(H15), C17(H17), C18(H18),
 C20(H20), C21(H21)
2.d Idealised Me refined as rotating group:
 C10(H10A,H10B,H10C), C14(H14A,H14B,H14C), C22(H22A,H22B,H22C)
;

loop_
_space_group_symop_operation_xyz
'x, y, z'
'-x+1/2, y+1/2, -z+1/2'
'-x, -y, -z'
'x-1/2, -y-1/2, z-1/2'

loop_
_atom_site_label
_atom_site_type_symbol
_atom_site_fract_x
_atom_site_fract_y
_atom_site_fract_z
_atom_site_U_iso_or_equiv
_atom_site_adp_type
_atom_site_occupancy
_atom_site_site_symmetry_order
_atom_site_calc_flag
_atom_site_refinement_flags_posn
_atom_site_refinement_flags_adp
_atom_site_refinement_flags_occupancy
_atom_site_disorder_assembly
_atom_site_disorder_group
S1 S 0.14406(6) 0.03124(3) 0.70599(2) 0.04709(14) Uani 1 1 d . . . . .
O1 O 0.91781(15) 0.31548(9) 0.56626(7) 0.0482(3) Uani 1 1 d . . . . .
O2 O 1.07076(18) 0.19479(11) 0.54633(8) 0.0679(4) Uani 1 1 d . . . . .
O3 O 0.61834(18) 0.57433(9) 0.62844(7) 0.0569(3) Uani 1 1 d . . . . .
O4 O 0.21414(19) 0.00325(11) 0.77665(7) 0.0648(4) Uani 1 1 d . . . . .
O5 O -0.02880(17) 0.02218(11) 0.68566(8) 0.0635(4) Uani 1 1 d . . . . .
N1 N 0.35034(18) 0.16385(10) 0.71085(8) 0.0458(3) Uani 1 1 d . . . . .
N2 N 0.18078(18) 0.14265(11) 0.69929(8) 0.0483(4) Uani 1 1 d . . . . .
H2 H 0.1361 0.1599 0.6555 0.058 Uiso 1 1 d R . . . .
C1 C 0.84101(19) 0.39695(12) 0.54385(9) 0.0413(4) Uani 1 1 d . . . . .
C2 C 0.7664(2) 0.44602(12) 0.59680(9) 0.0410(4) Uani 1 1 d . . . . .
C3 C 0.6918(2) 0.52955(12) 0.57493(9) 0.0441(4) Uani 1 1 d . . . . .
C4 C 0.6931(2) 0.56175(13) 0.50301(10) 0.0488(4) Uani 1 1 d . . . . .
H4 H 0.6445 0.6182 0.4897 0.059 Uiso 1 1 calc R . . . .
C5 C 0.7657(2) 0.51032(13) 0.45221(10) 0.0492(4) Uani 1 1 d . . . . .
H5 H 0.7648 0.5320 0.4043 0.059 Uiso 1 1 calc R . . . .
C6 C 0.8412(2) 0.42589(13) 0.47088(9) 0.0449(4) Uani 1 1 d . . . . .
C7 C 0.9119(2) 0.36615(15) 0.42026(10) 0.0533(5) Uani 1 1 d . . . . .
H7 H 0.9085 0.3827 0.3710 0.064 Uiso 1 1 calc R . . . .
C8 C 0.9832(2) 0.28626(16) 0.44286(11) 0.0571(5) Uani 1 1 d . . . . .
H8 H 1.0247 0.2469 0.4087 0.069 Uiso 1 1 calc R . . . .
C9 C 0.9963(2) 0.26071(14) 0.51897(11) 0.0525(5) Uani 1 1 d . . . . .
C10 C 0.5425(3) 0.66115(15) 0.61270(13) 0.0630(5) Uani 1 1 d . . . . .
H10A H 0.4604 0.6550 0.5717 0.094 Uiso 1 1 calc GR . . . .
H10B H 0.6250 0.7050 0.6010 0.094 Uiso 1 1 calc GR . . . .
H10C H 0.4908 0.6823 0.6548 0.094 Uiso 1 1 calc GR . . . .
C11 C 0.7547(2) 0.40887(13) 0.67360(9) 0.0459(4) Uani 1 1 d . . . . .
H11A H 0.8440 0.3654 0.6860 0.055 Uiso 1 1 calc R . . . .
H11B H 0.7653 0.4592 0.7088 0.055 Uiso 1 1 calc R . . . .
C12 C 0.5912(2) 0.36169(12) 0.67713(9) 0.0408(4) Uani 1 1 d . . . . .
H12 H 0.4983 0.3973 0.6630 0.049 Uiso 1 1 calc R . . . .
C13 C 0.5613(2) 0.27558(12) 0.69775(9) 0.0422(4) Uani 1 1 d . . . . .
C14 C 0.6913(3) 0.20661(17) 0.72406(16) 0.0816(8) Uani 1 1 d . . . . .
H14A H 0.6913 0.1567 0.6895 0.122 Uiso 1 1 calc GR . . . .
H14B H 0.6679 0.1830 0.7711 0.122 Uiso 1 1 calc GR . . . .
H14C H 0.7979 0.2360 0.7284 0.122 Uiso 1 1 calc GR . . . .
C15 C 0.3899(2) 0.24489(12) 0.69237(9) 0.0420(4) Uani 1 1 d . . . . .
H15 H 0.3069 0.2857 0.6749 0.050 Uiso 1 1 calc R . . . .
C16 C 0.2544(2) -0.02485(11) 0.64047(9) 0.0413(4) Uani 1 1 d . . . . .
C17 C 0.4185(3) -0.04798(14) 0.65727(11) 0.0559(5) Uani 1 1 d . . . . .
H17 H 0.4701 -0.0365 0.7039 0.067 Uiso 1 1 calc R . . . .
C18 C 0.5055(3) -0.08842(15) 0.60421(13) 0.0642(6) Uani 1 1 d . . . . .
H18 H 0.6160 -0.1041 0.6156 0.077 Uiso 1 1 calc R . . . .
C19 C 0.4315(3) -0.10593(13) 0.53475(11) 0.0566(5) Uani 1 1 d . . . . .
C20 C 0.2683(3) -0.08159(15) 0.51911(11) 0.0585(5) Uani 1 1 d . . . . .
H20 H 0.2169 -0.0926 0.4723 0.070 Uiso 1 1 calc R . . . .
C21 C 0.1789(2) -0.04124(14) 0.57120(10) 0.0519(5) Uani 1 1 d . . . . .
H21 H 0.0685 -0.0252 0.5596 0.062 Uiso 1 1 calc R . . . .
C22 C 0.5264(4) -0.14976(17) 0.47656(14) 0.0820(8) Uani 1 1 d . . . . .
H22A H 0.6371 -0.1635 0.4969 0.123 Uiso 1 1 calc GR . . . .
H22B H 0.5303 -0.1079 0.4360 0.123 Uiso 1 1 calc GR . . . .
H22C H 0.4722 -0.2058 0.4597 0.123 Uiso 1 1 calc GR . . . .

loop_
_atom_site_aniso_label
_atom_site_aniso_U_11
_atom_site_aniso_U_22
_atom_site_aniso_U_33
_atom_site_aniso_U_23
_atom_site_aniso_U_13
_atom_site_aniso_U_12
S1 0.0549(3) 0.0513(3) 0.0365(2) 0.00171(18) 0.01205(18) -0.0120(2)
O1 0.0461(7) 0.0528(7) 0.0448(7) 0.0099(6) -0.0003(5) -0.0014(6)
O2 0.0582(8) 0.0709(10) 0.0729(10) 0.0079(8) -0.0036(7) 0.0138(7)
O3 0.0711(9) 0.0494(8) 0.0493(8) 0.0011(6) 0.0013(6) -0.0001(6)
O4 0.0898(10) 0.0710(9) 0.0344(7) 0.0089(6) 0.0094(6) -0.0204(8)
O5 0.0503(8) 0.0753(10) 0.0673(9) -0.0030(7) 0.0180(6) -0.0165(7)
N1 0.0521(9) 0.0451(8) 0.0401(8) 0.0032(6) 0.0044(6) -0.0042(7)
N2 0.0496(8) 0.0508(9) 0.0456(8) -0.0004(7) 0.0108(6) -0.0039(7)
C1 0.0345(8) 0.0471(9) 0.0402(9) 0.0083(7) -0.0069(6) -0.0111(7)
C2 0.0382(8) 0.0475(9) 0.0356(8) 0.0056(7) -0.0047(7) -0.0132(7)
C3 0.0421(9) 0.0476(10) 0.0407(9) 0.0026(7) -0.0060(7) -0.0139(7)
C4 0.0511(10) 0.0454(10) 0.0475(10) 0.0099(8) -0.0091(8) -0.0100(8)
C5 0.0514(10) 0.0566(11) 0.0373(9) 0.0127(8) -0.0089(8) -0.0140(8)
C6 0.0387(9) 0.0570(11) 0.0375(9) 0.0060(8) -0.0041(7) -0.0136(8)
C7 0.0470(10) 0.0723(13) 0.0401(10) 0.0062(9) 0.0011(8) -0.0101(9)
C8 0.0477(10) 0.0721(14) 0.0519(11) -0.0035(10) 0.0057(8) -0.0040(10)
C9 0.0371(9) 0.0603(12) 0.0587(12) 0.0037(9) -0.0025(8) -0.0049(8)
C10 0.0599(12) 0.0556(12) 0.0715(14) -0.0025(10) -0.0049(10) 0.0026(10)
C11 0.0515(10) 0.0498(10) 0.0352(9) 0.0043(7) -0.0029(7) -0.0079(8)
C12 0.0446(9) 0.0439(9) 0.0343(8) 0.0021(7) 0.0049(7) 0.0019(7)
C13 0.0481(9) 0.0437(9) 0.0344(8) 0.0049(7) 0.0017(7) 0.0011(7)
C14 0.0591(13) 0.0679(15) 0.113(2) 0.0394(14) -0.0182(13) 0.0001(11)
C15 0.0500(9) 0.0412(9) 0.0356(8) 0.0026(7) 0.0077(7) 0.0036(7)
C16 0.0492(9) 0.0390(9) 0.0356(8) 0.0038(7) 0.0027(7) -0.0044(7)
C17 0.0624(12) 0.0566(12) 0.0464(10) 0.0049(9) -0.0077(9) 0.0091(9)
C18 0.0585(12) 0.0596(13) 0.0745(15) 0.0072(11) 0.0052(10) 0.0185(10)
C19 0.0747(14) 0.0392(10) 0.0589(12) 0.0030(8) 0.0226(10) 0.0015(9)
C20 0.0710(13) 0.0628(13) 0.0419(10) -0.0077(9) 0.0063(9) -0.0090(10)
C21 0.0489(10) 0.0636(12) 0.0425(10) -0.0037(8) 0.0014(8) -0.0068(9)
C22 0.115(2) 0.0557(13) 0.0820(17) 0.0009(12) 0.0465(15) 0.0140(13)

loop_
_atom_type_symbol
_atom_type_description
_atom_type_scat_dispersion_real
_atom_type_scat_dispersion_imag
_atom_type_scat_source
C C 0.0033 0.0016 'International Tables Vol C Tables 4.2.6.8 and 6.1.1.4'
H H 0.0000 0.0000 'International Tables Vol C Tables 4.2.6.8 and 6.1.1.4'
N N 0.0061 0.0033 'International Tables Vol C Tables 4.2.6.8 and 6.1.1.4'
O O 0.0106 0.0060 'International Tables Vol C Tables 4.2.6.8 and 6.1.1.4'
S S 0.1246 0.1234 'International Tables Vol C Tables 4.2.6.8 and 6.1.1.4'

loop_
_geom_angle_atom_site_label_1
_geom_angle_atom_site_label_2
_geom_angle_atom_site_label_3
_geom_angle
_geom_angle_site_symmetry_1
_geom_angle_site_symmetry_3
O4 S1 O5 120.86(9) . .
O4 S1 N2 106.67(8) . .
O4 S1 C16 107.54(9) . .
O5 S1 N2 104.56(9) . .
O5 S1 C16 109.29(8) . .
N2 S1 C16 107.14(8) . .
C9 O1 C1 122.02(14) . .
C3 O3 C10 119.25(15) . .
C15 N1 N2 115.42(15) . .
S1 N2 H2 106.4 . .
N1 N2 S1 112.57(12) . .
N1 N2 H2 112.8 . .
O1 C1 C2 116.48(14) . .
O1 C1 C6 119.99(17) . .
C2 C1 C6 123.53(16) . .
C1 C2 C3 116.79(15) . .
C1 C2 C11 122.33(16) . .
C3 C2 C11 120.75(16) . .
O3 C3 C2 114.56(15) . .
O3 C3 C4 124.18(17) . .
C2 C3 C4 121.26(17) . .
C3 C4 H4 120.0 . .
C5 C4 C3 119.99(18) . .
C5 C4 H4 120.0 . .
C4 C5 H5 119.4 . .
C4 C5 C6 121.20(16) . .
C6 C5 H5 119.4 . .
C1 C6 C7 118.27(17) . .
C5 C6 C1 117.19(17) . .
C5 C6 C7 124.49(16) . .
C6 C7 H7 119.6 . .
C8 C7 C6 120.73(18) . .
C8 C7 H7 119.6 . .
C7 C8 H8 119.6 . .
C7 C8 C9 120.84(19) . .
C9 C8 H8 119.6 . .
O1 C9 C8 117.72(17) . .
O2 C9 O1 115.92(18) . .
O2 C9 C8 126.4(2) . .
O3 C10 H10A 109.5 . .
O3 C10 H10B 109.5 . .
O3 C10 H10C 109.5 . .
H10A C10 H10B 109.5 . .
H10A C10 H10C 109.5 . .
H10B C10 H10C 109.5 . .
C2 C11 H11A 109.8 . .
C2 C11 H11B 109.8 . .
H11A C11 H11B 108.2 . .
C12 C11 C2 109.44(13) . .
C12 C11 H11A 109.8 . .
C12 C11 H11B 109.8 . .
C11 C12 H12 115.7 . .
C13 C12 C11 128.64(17) . .
C13 C12 H12 115.7 . .
C12 C13 C14 125.00(17) . .
C12 C13 C15 117.72(16) . .
C15 C13 C14 117.25(16) . .
C13 C14 H14A 109.5 . .
C13 C14 H14B 109.5 . .
C13 C14 H14C 109.5 . .
H14A C14 H14B 109.5 . .
H14A C14 H14C 109.5 . .
H14B C14 H14C 109.5 . .
N1 C15 C13 121.84(16) . .
N1 C15 H15 119.1 . .
C13 C15 H15 119.1 . .
C17 C16 S1 120.09(14) . .
C21 C16 S1 119.70(14) . .
C21 C16 C17 120.12(17) . .
C16 C17 H17 120.3 . .
C16 C17 C18 119.41(18) . .
C18 C17 H17 120.3 . .
C17 C18 H18 119.4 . .
C19 C18 C17 121.23(19) . .
C19 C18 H18 119.4 . .
C18 C19 C22 121.4(2) . .
C20 C19 C18 118.31(18) . .
C20 C19 C22 120.3(2) . .
C19 C20 H20 119.3 . .
C19 C20 C21 121.49(18) . .
C21 C20 H20 119.3 . .
C16 C21 C20 119.43(18) . .
C16 C21 H21 120.3 . .
C20 C21 H21 120.3 . .
C19 C22 H22A 109.5 . .
C19 C22 H22B 109.5 . .
C19 C22 H22C 109.5 . .
H22A C22 H22B 109.5 . .
H22A C22 H22C 109.5 . .
H22B C22 H22C 109.5 . .

loop_
_geom_bond_atom_site_label_1
_geom_bond_atom_site_label_2
_geom_bond_distance
_geom_bond_site_symmetry_2
S1 O4 1.4217(14) .
S1 O5 1.4227(14) .
S1 N2 1.6466(16) .
S1 C16 1.7585(18) .
O1 C1 1.378(2) .
O1 C9 1.372(2) .
O2 C9 1.212(2) .
O3 C3 1.356(2) .
O3 C10 1.417(2) .
N1 N2 1.406(2) .
N1 C15 1.270(2) .
N2 H2 0.8842 .
C1 C2 1.384(3) .
C1 C6 1.398(2) .
C2 C3 1.394(2) .
C2 C11 1.515(2) .
C3 C4 1.396(2) .
C4 H4 0.9300 .
C4 C5 1.365(3) .
C5 H5 0.9300 .
C5 C6 1.395(3) .
C6 C7 1.425(3) .
C7 H7 0.9300 .
C7 C8 1.341(3) .
C8 H8 0.9300 .
C8 C9 1.434(3) .
C10 H10A 0.9600 .
C10 H10B 0.9600 .
C10 H10C 0.9600 .
C11 H11A 0.9700 .
C11 H11B 0.9700 .
C11 C12 1.498(2) .
C12 H12 0.9300 .
C12 C13 1.331(2) .
C13 C14 1.499(3) .
C13 C15 1.454(2) .
C14 H14A 0.9600 .
C14 H14B 0.9600 .
C14 H14C 0.9600 .
C15 H15 0.9300 .
C16 C17 1.378(3) .
C16 C21 1.376(2) .
C17 H17 0.9300 .
C17 C18 1.381(3) .
C18 H18 0.9300 .
C18 C19 1.377(3) .
C19 C20 1.374(3) .
C19 C22 1.509(3) .
C20 H20 0.9300 .
C20 C21 1.378(3) .
C21 H21 0.9300 .
C22 H22A 0.9600 .
C22 H22B 0.9600 .
C22 H22C 0.9600 .
